data_7239022
loop_
_publ_author_name
'Teng, Ming-yu'
'Liu, Ying'
'Li, Shao-lu'
'Huang, Guoli'
'Jiang, Juli'
'Wang, Leyong'

_publ_section_title
;
 Synthesis, chemo-selective properties of substituted 9-aryl-9H-fluorenes
 from triarylcarbinols and enantiomerical kinetics of chiral
 9-methoxy-11-(naphthalen-1-yl)-11H-benzo[a]fluorene
;
_journal_issue 23
_journal_name_full 'RSC Advances'
_journal_page_first 9016
_journal_paper_doi 10.1039/c3ra41273c
_journal_volume 3
_journal_year 2013
_chemical_formula_moiety 'C22 H20 O3'
_chemical_formula_sum 'C22 H20 O3'
_chemical_formula_weight 332.38
_space_group_IT_number 14
_space_group_name_Hall '-P 2ybc'
_space_group_name_H-M_alt 'P 1 21/c 1'
_symmetry_cell_setting monoclinic
_symmetry_space_group_name_H-M 'P 1 21/c 1'
_atom_sites_solution_hydrogens geom
_atom_sites_solution_primary direct
_atom_sites_solution_secondary difmap
_audit_creation_method SHELXL-97
_cell_angle_alpha 90.00
_cell_angle_beta 96.633(2)
_cell_angle_gamma 90.00
_cell_formula_units_Z 4
_cell_length_a 15.412(2)
_cell_length_b 5.8149(9)
_cell_length_c 19.488(3)
_cell_measurement_reflns_used 2026
_cell_measurement_temperature 153(2)
_cell_measurement_theta_max 23.17
_cell_measurement_theta_min 2.62
_cell_volume 1734.8(4)
_computing_cell_refinement 'Bruker SMART'
_computing_data_collection 'Bruker SMART'
_computing_data_reduction 'Bruker SAINT'
_computing_molecular_graphics 'Bruker SHELXTL'
_computing_publication_material 'Bruker SHELXTL'
_computing_structure_refinement 'Bruker SHELXTL'
_computing_structure_solution 'Bruker SHELXTL'
_diffrn_ambient_temperature 153(2)
_diffrn_measured_fraction_theta_full 0.995
_diffrn_measured_fraction_theta_max 0.995
_diffrn_measurement_device_type 'CCD area detector'
_diffrn_measurement_method 'phi and omega scans'
_diffrn_radiation_monochromator graphite
_diffrn_radiation_source 'sealed tube'
_diffrn_radiation_type MoK\a
_diffrn_radiation_wavelength 0.71073
_diffrn_reflns_av_R_equivalents 0.1022
_diffrn_reflns_av_sigmaI/netI 0.0795
_diffrn_reflns_limit_h_max 17
_diffrn_reflns_limit_h_min -19
_diffrn_reflns_limit_k_max 7
_diffrn_reflns_limit_k_min -7
_diffrn_reflns_limit_l_max 24
_diffrn_reflns_limit_l_min -20
_diffrn_reflns_number 8982
_diffrn_reflns_theta_full 26.00
_diffrn_reflns_theta_max 26.00
_diffrn_reflns_theta_min 2.10
_exptl_absorpt_coefficient_mu 0.084
_exptl_absorpt_correction_T_max 0.993
_exptl_absorpt_correction_T_min 0.982
_exptl_absorpt_correction_type multi-scan
_exptl_absorpt_process_details SADABS;Bruker,2000
_exptl_crystal_colour colorless
_exptl_crystal_density_diffrn 1.273
_exptl_crystal_density_method 'not measured'
_exptl_crystal_description block
_exptl_crystal_F_000 704
_exptl_crystal_size_max 0.25
_exptl_crystal_size_mid 0.18
_exptl_crystal_size_min 0.16
_refine_diff_density_max 0.175
_refine_diff_density_min -0.170
_refine_diff_density_rms 0.042
_refine_ls_extinction_coef 0.0066(9)
_refine_ls_extinction_expression Fc^*^=kFc[1+0.001xFc^2^\l^3^/sin(2\q)]^-1/4^
_refine_ls_extinction_method SHELXL
_refine_ls_goodness_of_fit_ref 1.053
_refine_ls_hydrogen_treatment constr
_refine_ls_matrix_type full
_refine_ls_number_parameters 230
_refine_ls_number_reflns 3388
_refine_ls_number_restraints 0
_refine_ls_restrained_S_all 1.053
_refine_ls_R_factor_all 0.0766
_refine_ls_R_factor_gt 0.0472
_refine_ls_shift/su_max 0.000
_refine_ls_shift/su_mean 0.000
_refine_ls_structure_factor_coef Fsqd
_refine_ls_weighting_details 'calc w=1/[\s^2^(Fo^2^)+(0.0213P)^2^+0.0230P] where P=(Fo^2^+2Fc^2^)/3'
_refine_ls_weighting_scheme calc
_refine_ls_wR_factor_gt 0.1006
_refine_ls_wR_factor_ref 0.1091
_reflns_number_gt 2108
_reflns_number_total 3388
_reflns_threshold_expression >2sigma(I)
_cod_data_source_file c3ra41273c.txt
_cod_data_source_block 01
_cod_depositor_comments
;
The following automatic conversions were performed:

data item '_symmetry_cell_setting' value 'Monoclinic' was changed to
'monoclinic' in accordance with the
/home/saulius/struct/COD-crude-data/automatic-downloads/DataCite-retrospective/RSC/depositions/lib/dictionaries/cif_core.dic
dictionary named 'cif_core.dic' version 2.4.2 last updated on
2011-04-26.

Automatic conversion script
Id: cif_fix_values 6909 2019-04-08 15:41:33Z antanas 
;
_cod_original_cell_volume 1734.8(5)
_cod_original_sg_symbol_H-M 'P2(1)/c '
_cod_database_code 7239022

loop_
_symmetry_equiv_pos_as_xyz
'x, y, z'
'-x, y+1/2, -z+1/2'
'-x, -y, -z'
'x, -y-1/2, z-1/2'

loop_
_atom_site_label
_atom_site_type_symbol
_atom_site_fract_x
_atom_site_fract_y
_atom_site_fract_z
_atom_site_U_iso_or_equiv
_atom_site_adp_type
_atom_site_occupancy
_atom_site_symmetry_multiplicity
_atom_site_calc_flag
_atom_site_refinement_flags
O2 O 0.05541(8) 0.4720(2) 0.43440(6) 0.0591(4) Uani 1 1 d .
C19 C 0.22121(11) 0.4194(3) 0.17065(8) 0.0439(4) Uani 1 1 d .
C8 C 0.16196(10) 0.4062(3) 0.27674(8) 0.0425(4) Uani 1 1 d .
C14 C 0.16549(11) 0.6082(3) 0.17419(8) 0.0437(4) Uani 1 1 d .
C7 C 0.22091(10) 0.2698(3) 0.23478(8) 0.0438(4) Uani 1 1 d .
H7 H 0.1912 0.1254 0.2208 0.053 Uiso 1 1 calc R
C13 C 0.12989(10) 0.6016(3) 0.24064(8) 0.0431(4) Uani 1 1 d .
C3 C 0.31054(11) 0.2107(3) 0.27149(8) 0.0439(4) Uani 1 1 d .
C10 C 0.08299(11) 0.5044(3) 0.37070(9) 0.0467(5) Uani 1 1 d .
C9 C 0.13867(11) 0.3547(3) 0.34161(8) 0.0473(5) Uani 1 1 d .
H9 H 0.1598 0.2232 0.3651 0.057 Uiso 1 1 calc R
C11 C 0.05092(11) 0.6996(3) 0.33551(9) 0.0497(5) Uani 1 1 d .
H11 H 0.0135 0.7977 0.3557 0.060 Uiso 1 1 calc R
O3 O 0.29859(9) 0.4902(3) 0.00476(6) 0.0717(4) Uani 1 1 d .
C18 C 0.26539(12) 0.3848(3) 0.11419(9) 0.0520(5) Uani 1 1 d .
H18 H 0.3027 0.2598 0.1125 0.062 Uiso 1 1 calc R
C15 C 0.15339(11) 0.7596(3) 0.11919(9) 0.0526(5) Uani 1 1 d .
H15 H 0.1159 0.8845 0.1207 0.063 Uiso 1 1 calc R
C12 C 0.07416(11) 0.7494(3) 0.27082(9) 0.0485(5) Uani 1 1 d .
H12 H 0.0527 0.8809 0.2475 0.058 Uiso 1 1 calc R
C2 C 0.35392(11) 0.3633(3) 0.31747(9) 0.0497(5) Uani 1 1 d .
H2 H 0.3281 0.5033 0.3261 0.060 Uiso 1 1 calc R
O1 O 0.47230(9) 0.4759(3) 0.39565(7) 0.0793(5) Uani 1 1 d .
C1 C 0.43622(12) 0.3099(4) 0.35121(9) 0.0556(5) Uani 1 1 d .
C17 C 0.25317(12) 0.5409(3) 0.05940(9) 0.0523(5) Uani 1 1 d .
C5 C 0.43193(13) -0.0474(4) 0.29212(10) 0.0634(6) Uani 1 1 d .
H5 H 0.4582 -0.1866 0.2832 0.076 Uiso 1 1 calc R
C4 C 0.35003(13) 0.0040(3) 0.25849(9) 0.0548(5) Uani 1 1 d .
H4 H 0.3217 -0.1000 0.2273 0.066 Uiso 1 1 calc R
C6 C 0.47500(13) 0.1037(4) 0.33838(10) 0.0624(6) Uani 1 1 d .
H6 H 0.5298 0.0669 0.3608 0.075 Uiso 1 1 calc R
C16 C 0.19730(12) 0.7245(3) 0.06183(9) 0.0569(5) Uani 1 1 d .
H16 H 0.1889 0.8259 0.0247 0.068 Uiso 1 1 calc R
C22 C 0.28794(14) 0.6397(4) -0.05400(10) 0.0773(7) Uani 1 1 d .
H22A H 0.2275 0.6436 -0.0726 0.116 Uiso 1 1 calc R
H22B H 0.3224 0.5839 -0.0885 0.116 Uiso 1 1 calc R
H22C H 0.3068 0.7919 -0.0402 0.116 Uiso 1 1 calc R
C21 C 0.07950(14) 0.2656(4) 0.46993(10) 0.0730(6) Uani 1 1 d .
H21A H 0.0567 0.1368 0.4427 0.110 Uiso 1 1 calc R
H21B H 0.0561 0.2648 0.5135 0.110 Uiso 1 1 calc R
H21C H 0.1420 0.2550 0.4777 0.110 Uiso 1 1 calc R
C20 C 0.55693(14) 0.4329(5) 0.43030(13) 0.0989(9) Uani 1 1 d .
H20A H 0.5553 0.2981 0.4586 0.148 Uiso 1 1 calc R
H20B H 0.5755 0.5624 0.4589 0.148 Uiso 1 1 calc R
H20C H 0.5972 0.4092 0.3969 0.148 Uiso 1 1 calc R

loop_
_atom_site_aniso_label
_atom_site_aniso_U_11
_atom_site_aniso_U_22
_atom_site_aniso_U_33
_atom_site_aniso_U_23
_atom_site_aniso_U_13
_atom_site_aniso_U_12
O2 0.0581(8) 0.0747(9) 0.0464(8) -0.0027(7) 0.0142(6) 0.0098(7)
C19 0.0400(10) 0.0501(11) 0.0402(10) -0.0025(8) -0.0009(8) -0.0011(8)
C8 0.0358(9) 0.0466(10) 0.0443(10) -0.0038(8) 0.0014(8) 0.0001(8)
C14 0.0375(9) 0.0485(11) 0.0436(10) -0.0010(8) -0.0022(8) -0.0010(8)
C7 0.0438(10) 0.0430(10) 0.0443(10) -0.0010(8) 0.0042(8) 0.0017(8)
C13 0.0359(9) 0.0463(11) 0.0457(10) -0.0027(8) -0.0013(8) -0.0017(8)
C3 0.0464(10) 0.0460(11) 0.0405(10) 0.0052(8) 0.0099(8) 0.0045(9)
C10 0.0374(10) 0.0603(12) 0.0420(10) -0.0073(9) 0.0025(8) -0.0017(9)
C9 0.0420(10) 0.0538(11) 0.0455(11) 0.0003(9) 0.0030(8) 0.0044(9)
C11 0.0416(10) 0.0526(12) 0.0544(12) -0.0097(9) 0.0035(9) 0.0038(9)
O3 0.0750(10) 0.0951(11) 0.0473(8) 0.0090(7) 0.0169(7) 0.0093(8)
C18 0.0493(11) 0.0606(12) 0.0457(11) 0.0010(9) 0.0038(9) 0.0079(9)
C15 0.0478(11) 0.0561(12) 0.0519(11) 0.0023(9) -0.0032(9) 0.0045(9)
C12 0.0418(10) 0.0483(11) 0.0537(11) 0.0004(9) -0.0012(8) 0.0037(9)
C2 0.0475(11) 0.0522(11) 0.0493(11) 0.0022(9) 0.0047(8) 0.0088(9)
O1 0.0619(9) 0.0934(11) 0.0762(10) -0.0058(8) -0.0198(8) 0.0022(8)
C1 0.0495(11) 0.0672(14) 0.0491(11) 0.0080(10) 0.0020(9) 0.0013(10)
C17 0.0472(11) 0.0688(13) 0.0401(11) -0.0014(9) 0.0019(9) -0.0035(10)
C5 0.0628(13) 0.0600(14) 0.0705(14) 0.0097(11) 0.0209(11) 0.0216(11)
C4 0.0591(12) 0.0531(12) 0.0533(12) 0.0019(9) 0.0116(9) 0.0093(10)
C6 0.0481(11) 0.0754(15) 0.0637(13) 0.0178(11) 0.0065(10) 0.0140(11)
C16 0.0574(12) 0.0686(14) 0.0429(11) 0.0096(9) -0.0024(9) -0.0004(11)
C22 0.0828(16) 0.1033(18) 0.0460(12) 0.0132(11) 0.0087(11) -0.0033(14)
C21 0.0924(16) 0.0772(16) 0.0528(12) 0.0068(11) 0.0222(11) 0.0158(13)
C20 0.0553(15) 0.147(2) 0.0882(17) -0.0005(17) -0.0178(13) -0.0066(15)

loop_
_atom_type_symbol
_atom_type_description
_atom_type_scat_dispersion_real
_atom_type_scat_dispersion_imag
_atom_type_scat_source
C C 0.0033 0.0016 'International Tables Vol C Tables 4.2.6.8 and 6.1.1.4'
H H 0.0000 0.0000 'International Tables Vol C Tables 4.2.6.8 and 6.1.1.4'
O O 0.0106 0.0060 'International Tables Vol C Tables 4.2.6.8 and 6.1.1.4'

loop_
_geom_angle_atom_site_label_1
_geom_angle_atom_site_label_2
_geom_angle_atom_site_label_3
_geom_angle
C10 O2 C21 117.96(14)
C18 C19 C14 121.18(16)
C18 C19 C7 128.46(16)
C14 C19 C7 110.33(15)
C9 C8 C13 121.42(16)
C9 C8 C7 127.87(15)
C13 C8 C7 110.71(15)
C15 C14 C19 119.30(17)
C15 C14 C13 132.17(16)
C19 C14 C13 108.52(14)
C8 C7 C3 115.69(14)
C8 C7 C19 101.69(14)
C3 C7 C19 115.24(14)
C8 C7 H7 107.9
C3 C7 H7 107.9
C19 C7 H7 107.9
C12 C13 C8 119.28(16)
C12 C13 C14 132.07(16)
C8 C13 C14 108.65(15)
C2 C3 C4 119.20(16)
C2 C3 C7 120.46(15)
C4 C3 C7 120.34(16)
O2 C10 C11 115.46(16)
O2 C10 C9 123.68(16)
C11 C10 C9 120.86(16)
C8 C9 C10 118.32(16)
C8 C9 H9 120.8
C10 C9 H9 120.8
C12 C11 C10 120.52(17)
C12 C11 H11 119.7
C10 C11 H11 119.7
C17 O3 C22 117.92(16)
C19 C18 C17 118.76(17)
C19 C18 H18 120.6
C17 C18 H18 120.6
C14 C15 C16 119.76(17)
C14 C15 H15 120.1
C16 C15 H15 120.1
C11 C12 C13 119.60(16)
C11 C12 H12 120.2
C13 C12 H12 120.2
C3 C2 C1 120.63(17)
C3 C2 H2 119.7
C1 C2 H2 119.7
C1 O1 C20 117.37(17)
O1 C1 C6 125.14(17)
O1 C1 C2 114.92(17)
C6 C1 C2 119.94(19)
O3 C17 C16 124.81(17)
O3 C17 C18 114.68(17)
C16 C17 C18 120.49(17)
C6 C5 C4 121.12(18)
C6 C5 H5 119.4
C4 C5 H5 119.4
C5 C4 C3 119.78(18)
C5 C4 H4 120.1
C3 C4 H4 120.1
C5 C6 C1 119.32(18)
C5 C6 H6 120.3
C1 C6 H6 120.3
C17 C16 C15 120.48(17)
C17 C16 H16 119.8
C15 C16 H16 119.8
O3 C22 H22A 109.5
O3 C22 H22B 109.5
H22A C22 H22B 109.5
O3 C22 H22C 109.5
H22A C22 H22C 109.5
H22B C22 H22C 109.5
O2 C21 H21A 109.5
O2 C21 H21B 109.5
H21A C21 H21B 109.5
O2 C21 H21C 109.5
H21A C21 H21C 109.5
H21B C21 H21C 109.5
O1 C20 H20A 109.5
O1 C20 H20B 109.5
H20A C20 H20B 109.5
O1 C20 H20C 109.5
H20A C20 H20C 109.5
H20B C20 H20C 109.5

loop_
_geom_bond_atom_site_label_1
_geom_bond_atom_site_label_2
_geom_bond_distance
O2 C10 1.371(2)
O2 C21 1.414(2)
C19 C18 1.374(2)
C19 C14 1.400(2)
C19 C7 1.523(2)
C8 C9 1.386(2)
C8 C13 1.397(2)
C8 C7 1.515(2)
C14 C15 1.383(2)
C14 C13 1.464(2)
C7 C3 1.520(2)
C7 H7 0.9800
C13 C12 1.393(2)
C3 C2 1.378(2)
C3 C4 1.384(2)
C10 C11 1.387(2)
C10 C9 1.388(2)
C9 H9 0.9300
C11 C12 1.380(2)
C11 H11 0.9300
O3 C17 1.372(2)
O3 C22 1.432(2)
C18 C17 1.398(2)
C18 H18 0.9300
C15 C16 1.387(3)
C15 H15 0.9300
C12 H12 0.9300
C2 C1 1.395(2)
C2 H2 0.9300
O1 C1 1.371(2)
O1 C20 1.420(2)
C1 C6 1.376(3)
C17 C16 1.376(3)
C5 C6 1.374(3)
C5 C4 1.386(2)
C5 H5 0.9300
C4 H4 0.9300
C6 H6 0.9300
C16 H16 0.9300
C22 H22A 0.9600
C22 H22B 0.9600
C22 H22C 0.9600
C21 H21A 0.9600
C21 H21B 0.9600
C21 H21C 0.9600
C20 H20A 0.9600
C20 H20B 0.9600
C20 H20C 0.9600
